data_2240478
loop_
_publ_author_name
'Ruddraraju, Kasi Viswanatharaju'
'Hillebrand, Roman'
'Barnes, Charles L.'
'Gates, Kent S.'

_publ_section_title
;
 Crystal structure of
 5-{4'-[(2-{2-[2-(2-ammonioethoxy)ethoxy]ethoxy}ethyl)carbamoyl]-4-methoxy-[1,1'-biphenyl]-3-yl}-3-oxo-1,2,5-thiadiazolidin-2-ide
 1,1-dioxide: a potential inhibitor of the enzyme protein tyrosine
 phosphatase 1B (PTP1B)
;
_journal_issue 4
_journal_name_full 'Acta Crystallographica Section E'
_journal_page_first 336
_journal_page_last 338
_journal_paper_doi 10.1107/S2056989015003850
_journal_volume 71
_journal_year 2015
_chemical_formula_iupac 'C24 H32 N4 O8 S'
_chemical_formula_moiety 'C24 H32 N4 O8 S'
_chemical_formula_sum 'C24 H32 N4 O8 S'
_chemical_formula_weight 536.59
_chemical_name_common
;
Amino-PEG4-substituted-5-aryl-1,2,5-thiadiazolidin-3-one 1,1-dioxides
;
_chemical_name_systematic
;5-{4'-[(2-{2-[2-(2-Ammonioethoxy)ethoxy]ethoxy}ethyl)carbamoyl]-4-methoxy-[1,1'-biphenyl]-3-yl}-3-oxo-1,2,5-thiadiazolidin-2-ide
1,1-dioxide
;
_space_group_crystal_system triclinic
_space_group_IT_number 2
_space_group_name_Hall '-P 1'
_space_group_name_H-M_alt 'P -1'
_symmetry_space_group_name_Hall '-P 1'
_symmetry_space_group_name_H-M 'P -1'
_atom_sites_solution_hydrogens mixed
_audit_creation_method SHELXL-2014/7
_cell_angle_alpha 95.3230(10)
_cell_angle_beta 90.281(2)
_cell_angle_gamma 99.8020(10)
_cell_formula_units_Z 2
_cell_length_a 7.3483(2)
_cell_length_b 12.2233(3)
_cell_length_c 13.9847(4)
_cell_measurement_reflns_used 8971
_cell_measurement_temperature 100(2)
_cell_measurement_theta_max 71.7
_cell_measurement_theta_min 3.2
_cell_volume 1232.16(6)
_computing_cell_refinement
;
SAINT (Bruker, 2008)
;
_computing_data_collection
;
APEX2 (Bruker, 2008)
;
_computing_data_reduction
;
SAINT (Bruker, 2008)
;
_computing_molecular_graphics
;
Mercury (Macrae <i>et al.</i>,  2008)
;
_computing_publication_material
;
SHELXL2013 (Sheldrick, 2015)
;
_computing_structure_refinement
;
SHELXL2013 (Sheldrick, 2015)
;
_computing_structure_solution
;
SHELXS2013 (Sheldrick, 2008)
;
_diffrn_ambient_temperature 100(2)
_diffrn_measured_fraction_theta_full 0.969
_diffrn_measured_fraction_theta_max 0.937
_diffrn_measurement_device_type 'Bruker APEXII CCD area-detector'
_diffrn_measurement_method 'omega and phi scans'
_diffrn_radiation_type CuK\a
_diffrn_radiation_wavelength 1.54178
_diffrn_reflns_av_R_equivalents 0.0169
_diffrn_reflns_limit_h_max 7
_diffrn_reflns_limit_h_min -8
_diffrn_reflns_limit_k_max 15
_diffrn_reflns_limit_k_min -15
_diffrn_reflns_limit_l_max 16
_diffrn_reflns_limit_l_min -16
_diffrn_reflns_number 15014
_diffrn_reflns_theta_full 67.679
_diffrn_reflns_theta_max 72.054
_diffrn_reflns_theta_min 3.174
_diffrn_standards_decay_% 0.0
_exptl_absorpt_coefficient_mu 1.667
_exptl_absorpt_correction_T_max 0.97
_exptl_absorpt_correction_T_min 0.89
_exptl_absorpt_correction_type multi-scan
_exptl_absorpt_process_details
;
(SADABS; Bruker, 2008)
;
_exptl_crystal_colour Colourless
_exptl_crystal_density_diffrn 1.446
_exptl_crystal_description Plate
_exptl_crystal_F_000 568
_exptl_crystal_size_max 0.15
_exptl_crystal_size_mid 0.15
_exptl_crystal_size_min 0.02
_refine_diff_density_max 0.558
_refine_diff_density_min -0.327
_refine_ls_extinction_method none
_refine_ls_goodness_of_fit_ref 1.030
_refine_ls_hydrogen_treatment mixed
_refine_ls_matrix_type full
_refine_ls_number_parameters 351
_refine_ls_number_reflns 4539
_refine_ls_number_restraints 0
_refine_ls_restrained_S_all 1.030
_refine_ls_R_factor_all 0.0413
_refine_ls_R_factor_gt 0.0394
_refine_ls_shift/su_max 0.000
_refine_ls_shift/su_mean 0.000
_refine_ls_structure_factor_coef Fsqd
_refine_ls_weighting_details 'w=1/[\s^2^(Fo^2^)+(0.0647P)^2^+0.8661P] where P=(Fo^2^+2Fc^2^)/3'
_refine_ls_weighting_scheme calc
_refine_ls_wR_factor_gt 0.1094
_refine_ls_wR_factor_ref 0.1113
_reflns_number_gt 4292
_reflns_number_total 4539
_reflns_threshold_expression I>2\s(I)
_cod_data_source_file su5087sup1.cif
_cod_data_source_block I
_cod_database_code 2240478
_cod_database_fobs_code 2240478
_shelx_space_group_comment
;
The symmetry employed for this shelxl refinement is uniquely defined
by the following loop, which should always be used as a source of
symmetry information in preference to the above space-group names.
They are only intended as comments.
;
_shelx_estimated_absorpt_t_min 0.788
_shelx_estimated_absorpt_t_max 0.967

loop_
_space_group_symop_operation_xyz
'x, y, z'
'-x, -y, -z'

loop_
_atom_site_type_symbol
_atom_site_label
_atom_site_fract_x
_atom_site_fract_y
_atom_site_fract_z
_atom_site_U_iso_or_equiv
_atom_site_adp_type
_atom_site_calc_flag
_atom_site_occupancy
S S1 0.52151(5) 0.68948(3) 0.09933(3) 0.01945(13) Uani d 1
O O1 0.65998(19) 0.61868(11) 0.09811(10) 0.0305(3) Uani d 1
O O2 0.35802(18) 0.64660(11) 0.14874(10) 0.0317(3) Uani d 1
O O3 0.52042(18) 0.86988(10) -0.09372(9) 0.0266(3) Uani d 1
O O4 0.97456(17) 0.88464(10) 0.17601(9) 0.0242(3) Uani d 1
O O5 -0.07338(17) 0.81837(11) 0.69084(9) 0.0296(3) Uani d 1
O O6 -0.04449(18) 0.63027(11) 0.85611(9) 0.0279(3) Uani d 1
O O7 0.16486(19) 0.49974(10) 0.73225(10) 0.0305(3) Uani d 1
O O8 0.5123(2) 0.49283(11) 0.63370(10) 0.0359(3) Uani d 1
N N1 0.4761(2) 0.71885(12) -0.00657(10) 0.0239(3) Uani d 1
N N2 0.6032(2) 0.81729(11) 0.14491(10) 0.0221(3) Uani d 1
N N3 0.1468(2) 0.84118(12) 0.80862(11) 0.0232(3) Uani d 1
H H1N3 0.256(3) 0.8427(18) 0.8228(16) 0.027(6) Uiso d 1
N N4 0.5520(3) 0.58747(14) 0.82658(12) 0.0291(3) Uani d 1
H H1N4 0.474(4) 0.520(3) 0.812(2) 0.052(8) Uiso d 1
H H2N4 0.510(3) 0.621(2) 0.8909(19) 0.041(6) Uiso d 1
H H3N4 0.685(5) 0.585(2) 0.831(2) 0.058(8) Uiso d 1
C C1 0.5371(2) 0.82684(14) -0.01819(12) 0.0206(3) Uani d 1
C C2 0.6324(2) 0.89346(13) 0.07032(11) 0.0198(3) Uani d 1
H H2A 0.7659 0.9167 0.0595 0.024 Uiso calc 1
H H2B 0.5769 0.9607 0.0878 0.024 Uiso calc 1
C C3 0.6802(2) 0.83838(13) 0.23985(12) 0.0187(3) Uani d 1
C C4 0.8705(2) 0.87285(13) 0.25612(12) 0.0204(3) Uani d 1
C C5 0.9381(2) 0.89174(14) 0.35051(13) 0.0229(4) Uani d 1
H H5 1.0668 0.9150 0.3628 0.028 Uiso calc 1
C C6 0.8188(2) 0.87689(14) 0.42708(12) 0.0224(3) Uani d 1
H H6 0.8679 0.8896 0.4909 0.027 Uiso calc 1
C C7 0.6289(2) 0.84384(13) 0.41224(12) 0.0193(3) Uani d 1
C C8 0.5638(2) 0.82427(13) 0.31696(12) 0.0197(3) Uani d 1
H H8 0.4352 0.8005 0.3047 0.024 Uiso calc 1
C C9 0.4964(2) 0.83521(13) 0.49259(12) 0.0195(3) Uani d 1
C C10 0.5441(2) 0.88953(14) 0.58384(12) 0.0223(3) Uani d 1
H H10 0.6661 0.9293 0.5958 0.027 Uiso calc 1
C C11 0.4178(2) 0.88685(14) 0.65740(12) 0.0230(4) Uani d 1
H H11 0.4549 0.9235 0.7190 0.028 Uiso calc 1
C C12 0.2375(2) 0.83098(13) 0.64171(12) 0.0204(3) Uani d 1
C C13 0.1889(3) 0.77461(16) 0.55146(13) 0.0282(4) Uani d 1
H H13 0.0665 0.7354 0.5396 0.034 Uiso calc 1
C C14 0.3165(3) 0.77503(16) 0.47882(13) 0.0281(4) Uani d 1
H H14 0.2816 0.7338 0.4187 0.034 Uiso calc 1
C C15 1.1677(3) 0.92460(19) 0.18946(15) 0.0334(4) Uani d 1
H H15A 1.1870 0.9942 0.2319 0.050 Uiso calc 1
H H15B 1.2233 0.9383 0.1272 0.050 Uiso calc 1
H H15C 1.2255 0.8687 0.2185 0.050 Uiso calc 1
C C16 0.0893(2) 0.82919(14) 0.71575(13) 0.0226(4) Uani d 1
C C17 0.0153(3) 0.82894(15) 0.88628(13) 0.0270(4) Uani d 1
H H17A -0.1093 0.8332 0.8612 0.032 Uiso calc 1
H H17B 0.0500 0.8914 0.9369 0.032 Uiso calc 1
C C18 0.0089(3) 0.71993(16) 0.92983(13) 0.0273(4) Uani d 1
H H18A 0.1319 0.7157 0.9570 0.033 Uiso calc 1
H H18B -0.0813 0.7146 0.9822 0.033 Uiso calc 1
C C19 0.0108(3) 0.52875(16) 0.87786(14) 0.0294(4) Uani d 1
H H19A -0.0770 0.4912 0.9229 0.035 Uiso calc 1
H H19B 0.1350 0.5449 0.9090 0.035 Uiso calc 1
C C20 0.0145(3) 0.45443(15) 0.78734(15) 0.0303(4) Uani d 1
H H20A 0.0284 0.3787 0.8026 0.036 Uiso calc 1
H H20B -0.1026 0.4487 0.7505 0.036 Uiso calc 1
C C21 0.1833(3) 0.42988(19) 0.64803(17) 0.0431(5) Uani d 1
H H21A 0.0660 0.4151 0.6101 0.052 Uiso calc 1
H H21B 0.2117 0.3577 0.6651 0.052 Uiso calc 1
C C22 0.3357(4) 0.4859(2) 0.58984(17) 0.0510(6) Uani d 1
H H22A 0.3335 0.4440 0.5256 0.061 Uiso calc 1
H H22B 0.3141 0.5621 0.5807 0.061 Uiso calc 1
C C23 0.6108(3) 0.60309(16) 0.65657(15) 0.0344(4) Uani d 1
H H23A 0.5972 0.6482 0.6026 0.041 Uiso calc 1
H H23B 0.7437 0.6005 0.6651 0.041 Uiso calc 1
C C24 0.5416(3) 0.65799(15) 0.74680(14) 0.0297(4) Uani d 1
H H24A 0.6178 0.7324 0.7631 0.036 Uiso calc 1
H H24B 0.4123 0.6680 0.7366 0.036 Uiso calc 1

loop_
_atom_site_aniso_label
_atom_site_aniso_U_11
_atom_site_aniso_U_22
_atom_site_aniso_U_33
_atom_site_aniso_U_12
_atom_site_aniso_U_13
_atom_site_aniso_U_23
S1 0.0198(2) 0.0170(2) 0.0207(2) -0.00143(15) -0.00151(15) 0.00555(14)
O1 0.0350(8) 0.0252(6) 0.0340(7) 0.0097(5) 0.0005(6) 0.0085(5)
O2 0.0250(7) 0.0316(7) 0.0353(7) -0.0080(5) 0.0031(6) 0.0098(6)
O3 0.0334(7) 0.0249(6) 0.0221(6) 0.0042(5) -0.0041(5) 0.0077(5)
O4 0.0183(6) 0.0312(6) 0.0231(6) 0.0026(5) 0.0036(5) 0.0060(5)
O5 0.0197(7) 0.0391(7) 0.0312(7) 0.0057(5) 0.0018(5) 0.0076(6)
O6 0.0264(7) 0.0275(6) 0.0308(7) 0.0055(5) 0.0002(5) 0.0065(5)
O7 0.0299(7) 0.0246(6) 0.0351(7) 0.0004(5) 0.0045(6) 0.0007(5)
O8 0.0422(8) 0.0267(7) 0.0368(7) 0.0029(6) 0.0066(6) -0.0014(6)
N1 0.0289(8) 0.0204(7) 0.0217(7) 0.0008(6) -0.0043(6) 0.0044(6)
N2 0.0275(8) 0.0182(7) 0.0188(7) -0.0036(5) -0.0031(6) 0.0064(5)
N3 0.0194(8) 0.0262(8) 0.0237(7) 0.0021(6) 0.0040(6) 0.0032(6)
N4 0.0342(10) 0.0243(8) 0.0300(8) 0.0068(7) -0.0004(7) 0.0049(6)
C1 0.0199(8) 0.0219(8) 0.0206(8) 0.0042(6) -0.0002(6) 0.0039(6)
C2 0.0218(8) 0.0176(7) 0.0201(8) 0.0006(6) -0.0006(6) 0.0069(6)
C3 0.0212(8) 0.0158(7) 0.0188(8) 0.0015(6) -0.0018(6) 0.0042(6)
C4 0.0214(9) 0.0180(7) 0.0226(8) 0.0035(6) 0.0029(7) 0.0049(6)
C5 0.0166(8) 0.0252(8) 0.0263(9) 0.0009(6) -0.0020(7) 0.0035(7)
C6 0.0219(9) 0.0237(8) 0.0212(8) 0.0023(6) -0.0033(7) 0.0026(6)
C7 0.0206(9) 0.0174(7) 0.0205(8) 0.0031(6) 0.0002(6) 0.0050(6)
C8 0.0176(8) 0.0189(8) 0.0225(8) 0.0015(6) -0.0012(6) 0.0051(6)
C9 0.0202(9) 0.0188(8) 0.0207(8) 0.0039(6) -0.0003(6) 0.0065(6)
C10 0.0200(9) 0.0226(8) 0.0230(8) -0.0006(6) -0.0004(7) 0.0031(6)
C11 0.0266(9) 0.0205(8) 0.0210(8) 0.0014(6) 0.0001(7) 0.0019(6)
C12 0.0216(9) 0.0201(8) 0.0212(8) 0.0052(6) 0.0012(6) 0.0072(6)
C13 0.0204(9) 0.0373(10) 0.0251(9) -0.0017(7) -0.0024(7) 0.0052(7)
C14 0.0251(10) 0.0365(10) 0.0202(8) -0.0020(7) -0.0017(7) 0.0019(7)
C15 0.0175(9) 0.0517(12) 0.0328(10) 0.0062(8) 0.0031(8) 0.0133(9)
C16 0.0229(10) 0.0196(8) 0.0258(9) 0.0033(6) 0.0030(7) 0.0053(6)
C17 0.0255(9) 0.0293(9) 0.0252(9) 0.0032(7) 0.0081(7) 0.0006(7)
C18 0.0241(9) 0.0340(10) 0.0231(8) 0.0022(7) 0.0040(7) 0.0038(7)
C19 0.0231(9) 0.0292(9) 0.0367(10) 0.0016(7) -0.0006(8) 0.0131(8)
C20 0.0226(9) 0.0249(9) 0.0438(11) 0.0018(7) 0.0007(8) 0.0094(8)
C21 0.0386(12) 0.0417(12) 0.0427(12) -0.0026(9) 0.0010(10) -0.0108(10)
C22 0.0471(14) 0.0703(17) 0.0295(11) -0.0007(12) 0.0019(10) -0.0079(10)
C23 0.0421(12) 0.0263(9) 0.0336(10) 0.0014(8) 0.0054(9) 0.0049(8)
C24 0.0369(11) 0.0225(9) 0.0296(9) 0.0024(7) 0.0016(8) 0.0065(7)

loop_
_atom_type_symbol
_atom_type_description
_atom_type_scat_dispersion_real
_atom_type_scat_dispersion_imag
_atom_type_scat_source
C C 0.0181 0.0091 'International Tables Vol C Tables 4.2.6.8 and 6.1.1.4'
H H 0.0000 0.0000 'International Tables Vol C Tables 4.2.6.8 and 6.1.1.4'
N N 0.0311 0.0180 'International Tables Vol C Tables 4.2.6.8 and 6.1.1.4'
O O 0.0492 0.0322 'International Tables Vol C Tables 4.2.6.8 and 6.1.1.4'
S S 0.3331 0.5567 'International Tables Vol C Tables 4.2.6.8 and 6.1.1.4'

loop_
_geom_angle_atom_site_label_1
_geom_angle_atom_site_label_2
_geom_angle_atom_site_label_3
_geom_angle
O2 S1 O1 113.21(8)
O2 S1 N1 112.24(8)
O1 S1 N1 111.49(8)
O2 S1 N2 109.69(8)
O1 S1 N2 111.90(8)
N1 S1 N2 97.26(7)
C4 O4 C15 117.63(14)
C19 O6 C18 112.83(14)
C21 O7 C20 111.72(15)
C22 O8 C23 115.10(18)
C1 N1 S1 111.85(12)
C3 N2 C2 125.75(13)
C3 N2 S1 120.81(11)
C2 N2 S1 111.22(11)
C16 N3 C17 121.27(16)
C16 N3 H1N3 120.7(16)
C17 N3 H1N3 116.9(15)
C24 N4 H1N4 108.5(17)
C24 N4 H2N4 113.3(14)
H1N4 N4 H2N4 107(2)
C24 N4 H3N4 102.2(17)
H1N4 N4 H3N4 117(2)
H2N4 N4 H3N4 109(2)
O3 C1 N1 124.30(16)
O3 C1 C2 121.76(15)
N1 C1 C2 113.94(14)
N2 C2 C1 104.42(13)
N2 C2 H2A 110.9
C1 C2 H2A 110.9
N2 C2 H2B 110.9
C1 C2 H2B 110.9
H2A C2 H2B 108.9
C8 C3 C4 119.87(15)
C8 C3 N2 118.94(15)
C4 C3 N2 121.19(15)
O4 C4 C5 125.49(16)
O4 C4 C3 115.86(15)
C5 C4 C3 118.65(15)
C6 C5 C4 120.62(16)
C6 C5 H5 119.7
C4 C5 H5 119.7
C5 C6 C7 121.50(16)
C5 C6 H6 119.3
C7 C6 H6 119.3
C6 C7 C8 117.06(15)
C6 C7 C9 122.74(15)
C8 C7 C9 120.11(15)
C3 C8 C7 122.29(16)
C3 C8 H8 118.9
C7 C8 H8 118.9
C10 C9 C14 117.26(16)
C10 C9 C7 121.45(15)
C14 C9 C7 121.26(15)
C11 C10 C9 121.63(16)
C11 C10 H10 119.2
C9 C10 H10 119.2
C10 C11 C12 120.59(16)
C10 C11 H11 119.7
C12 C11 H11 119.7
C11 C12 C13 118.37(16)
C11 C12 C16 123.98(16)
C13 C12 C16 117.63(16)
C14 C13 C12 120.93(17)
C14 C13 H13 119.5
C12 C13 H13 119.5
C13 C14 C9 121.12(17)
C13 C14 H14 119.4
C9 C14 H14 119.4
O4 C15 H15A 109.5
O4 C15 H15B 109.5
H15A C15 H15B 109.5
O4 C15 H15C 109.5
H15A C15 H15C 109.5
H15B C15 H15C 109.5
O5 C16 N3 123.27(16)
O5 C16 C12 120.31(16)
N3 C16 C12 116.41(16)
N3 C17 C18 112.19(15)
N3 C17 H17A 109.2
C18 C17 H17A 109.2
N3 C17 H17B 109.2
C18 C17 H17B 109.2
H17A C17 H17B 107.9
O6 C18 C17 108.55(14)
O6 C18 H18A 110.0
C17 C18 H18A 110.0
O6 C18 H18B 110.0
C17 C18 H18B 110.0
H18A C18 H18B 108.4
O6 C19 C20 109.31(15)
O6 C19 H19A 109.8
C20 C19 H19A 109.8
O6 C19 H19B 109.8
C20 C19 H19B 109.8
H19A C19 H19B 108.3
O7 C20 C19 108.74(15)
O7 C20 H20A 109.9
C19 C20 H20A 109.9
O7 C20 H20B 109.9
C19 C20 H20B 109.9
H20A C20 H20B 108.3
O7 C21 C22 109.08(18)
O7 C21 H21A 109.9
C22 C21 H21A 109.9
O7 C21 H21B 109.9
C22 C21 H21B 109.9
H21A C21 H21B 108.3
O8 C22 C21 112.5(2)
O8 C22 H22A 109.1
C21 C22 H22A 109.1
O8 C22 H22B 109.1
C21 C22 H22B 109.1
H22A C22 H22B 107.8
O8 C23 C24 111.71(16)
O8 C23 H23A 109.3
C24 C23 H23A 109.3
O8 C23 H23B 109.3
C24 C23 H23B 109.3
H23A C23 H23B 107.9
N4 C24 C23 109.41(16)
N4 C24 H24A 109.8
C23 C24 H24A 109.8
N4 C24 H24B 109.8
C23 C24 H24B 109.8
H24A C24 H24B 108.2

loop_
_geom_bond_atom_site_label_1
_geom_bond_atom_site_label_2
_geom_bond_distance
S1 O2 1.4341(13)
S1 O1 1.4429(13)
S1 N1 1.6025(14)
S1 N2 1.6429(14)
O3 C1 1.237(2)
O4 C4 1.365(2)
O4 C15 1.425(2)
O5 C16 1.226(2)
O6 C19 1.428(2)
O6 C18 1.435(2)
O7 C21 1.410(2)
O7 C20 1.414(2)
O8 C22 1.419(3)
O8 C23 1.424(2)
N1 C1 1.345(2)
N2 C3 1.425(2)
N2 C2 1.454(2)
N3 C16 1.351(2)
N3 C17 1.459(2)
N3 H1N3 0.82(2)
N4 C24 1.481(2)
N4 H1N4 0.93(3)
N4 H2N4 1.03(3)
N4 H3N4 0.98(3)
C1 C2 1.515(2)
C2 H2A 0.9900
C2 H2B 0.9900
C3 C8 1.385(2)
C3 C4 1.401(2)
C4 C5 1.393(2)
C5 C6 1.393(2)
C5 H5 0.9500
C6 C7 1.394(2)
C6 H6 0.9500
C7 C8 1.399(2)
C7 C9 1.490(2)
C8 H8 0.9500
C9 C10 1.397(2)
C9 C14 1.402(3)
C10 C11 1.388(2)
C10 H10 0.9500
C11 C12 1.390(2)
C11 H11 0.9500
C12 C13 1.395(3)
C12 C16 1.505(2)
C13 C14 1.386(3)
C13 H13 0.9500
C14 H14 0.9500
C15 H15A 0.9800
C15 H15B 0.9800
C15 H15C 0.9800
C17 C18 1.509(3)
C17 H17A 0.9900
C17 H17B 0.9900
C18 H18A 0.9900
C18 H18B 0.9900
C19 C20 1.491(3)
C19 H19A 0.9900
C19 H19B 0.9900
C20 H20A 0.9900
C20 H20B 0.9900
C21 C22 1.496(3)
C21 H21A 0.9900
C21 H21B 0.9900
C22 H22A 0.9900
C22 H22B 0.9900
C23 C24 1.505(3)
C23 H23A 0.9900
C23 H23B 0.9900
C24 H24A 0.9900
C24 H24B 0.9900

loop_
_geom_hbond_atom_site_label_D
_geom_hbond_atom_site_label_H
_geom_hbond_atom_site_label_A
_geom_hbond_site_symmetry_A
_geom_hbond_distance_DH
_geom_hbond_distance_HA
_geom_hbond_distance_DA
_geom_hbond_angle_DHA
N3 H1N3 O3 1_556 0.82(2) 2.22(3) 3.012(2) 161(2)
N4 H1N4 O1 2_666 0.93(3) 2.29(3) 3.010(2) 133(2)
N4 H1N4 O7 . 0.93(3) 2.49(3) 3.106(2) 124(2)
N4 H2N4 N1 1_556 1.03(3) 1.82(3) 2.821(2) 163(2)
N4 H3N4 O6 1_655 0.98(3) 1.99(3) 2.942(2) 162(3)
C2 H2B O3 2_675 0.99 2.30 3.267(2) 166
C18 H18A N1 1_556 0.99 2.57 3.545(2) 168
C22 H22A O8 2_666 0.99 2.63 3.343(3) 129
C24 H24A O5 1_655 0.99 2.58 3.298(2) 129
C21 H21B Cg1 2_666 0.99 2.70 3.555(2) 165

loop_
_geom_torsion_atom_site_label_1
_geom_torsion_atom_site_label_2
_geom_torsion_atom_site_label_3
_geom_torsion_atom_site_label_4
_geom_torsion
O2 S1 N1 C1 121.10(13)
O1 S1 N1 C1 -110.68(13)
N2 S1 N1 C1 6.33(14)
O2 S1 N2 C3 68.27(15)
O1 S1 N2 C3 -58.24(15)
N1 S1 N2 C3 -174.93(14)
O2 S1 N2 C2 -127.73(12)
O1 S1 N2 C2 105.76(13)
N1 S1 N2 C2 -10.94(13)
S1 N1 C1 O3 179.31(14)
S1 N1 C1 C2 0.00(19)
C3 N2 C2 C1 174.45(15)
S1 N2 C2 C1 11.42(16)
O3 C1 C2 N2 173.35(16)
N1 C1 C2 N2 -7.3(2)
C2 N2 C3 C8 127.60(17)
S1 N2 C3 C8 -70.86(19)
C2 N2 C3 C4 -52.4(2)
S1 N2 C3 C4 109.13(16)
C15 O4 C4 C5 -3.1(2)
C15 O4 C4 C3 177.13(15)
C8 C3 C4 O4 -179.96(14)
N2 C3 C4 O4 0.1(2)
C8 C3 C4 C5 0.3(2)
N2 C3 C4 C5 -179.71(15)
O4 C4 C5 C6 -179.90(15)
C3 C4 C5 C6 -0.2(2)
C4 C5 C6 C7 -0.6(3)
C5 C6 C7 C8 1.1(2)
C5 C6 C7 C9 -175.45(15)
C4 C3 C8 C7 0.3(2)
N2 C3 C8 C7 -179.69(14)
C6 C7 C8 C3 -1.0(2)
C9 C7 C8 C3 175.66(14)
C6 C7 C9 C10 19.1(2)
C8 C7 C9 C10 -157.39(16)
C6 C7 C9 C14 -162.95(16)
C8 C7 C9 C14 20.6(2)
C14 C9 C10 C11 -1.7(3)
C7 C9 C10 C11 176.34(15)
C9 C10 C11 C12 -1.1(3)
C10 C11 C12 C13 2.2(2)
C10 C11 C12 C16 -176.56(15)
C11 C12 C13 C14 -0.6(3)
C16 C12 C13 C14 178.28(17)
C12 C13 C14 C9 -2.3(3)
C10 C9 C14 C13 3.4(3)
C7 C9 C14 C13 -174.70(17)
C17 N3 C16 O5 7.3(3)
C17 N3 C16 C12 -173.40(14)
C11 C12 C16 O5 151.68(17)
C13 C12 C16 O5 -27.1(2)
C11 C12 C16 N3 -27.6(2)
C13 C12 C16 N3 153.56(16)
C16 N3 C17 C18 105.25(19)
C19 O6 C18 C17 157.75(15)
N3 C17 C18 O6 -59.8(2)
C18 O6 C19 C20 -159.42(15)
C21 O7 C20 C19 176.42(17)
O6 C19 C20 O7 70.69(19)
C20 O7 C21 C22 176.10(19)
C23 O8 C22 C21 -119.2(2)
O7 C21 C22 O8 69.3(3)
C22 O8 C23 C24 78.5(2)
O8 C23 C24 N4 55.8(2)
